data_4123164
loop_
_publ_author_name
'Fieser, Megan E.'
'MacDonald, Matthew R.'
'Krull, Brandon T.'
'Bates, Jefferson E.'
'Ziller, Joseph W.'
'Furche, Filipp'
'Evans, William J.'

_publ_section_title
;
 Structural, Spectroscopic, and Theoretical Comparison of Traditional vs
 Recently Discovered Ln(2+) Ions in the
 [K(2.2.2-cryptand)][(C5H4SiMe3)3Ln] Complexes: The Variable Nature of
 Dy(2+) and Nd(2+).
;
_journal_issue 1
_journal_name_full 'Journal of the American Chemical Society'
_journal_page_first 369
_journal_page_last 382
_journal_paper_doi 10.1021/ja510831n
_journal_volume 137
_journal_year 2015
_chemical_formula_sum 'C46 H83 K La N2 O7 Si3'
_chemical_formula_weight 1038.42
_chemical_name_systematic
; 
 ? 
;
_space_group_crystal_system monoclinic
_space_group_IT_number 14
_space_group_name_Hall '-P 2ybc'
_space_group_name_H-M_alt 'P 1 21/c 1'
_symmetry_space_group_name_Hall '-P 2ybc'
_symmetry_space_group_name_H-M 'P 1 21/c 1'
_atom_sites_solution_hydrogens geom
_atom_sites_solution_primary direct
_atom_sites_solution_secondary difmap
_audit_creation_method SHELXL-2014
_cell_angle_alpha 90
_cell_angle_beta 90.5195(9)
_cell_angle_gamma 90
_cell_formula_units_Z 4
_cell_length_a 16.0926(11)
_cell_length_b 24.5141(17)
_cell_length_c 13.7704(9)
_cell_measurement_reflns_used 9298
_cell_measurement_temperature 88(2)
_cell_measurement_theta_max 28.72
_cell_measurement_theta_min 2.55
_cell_volume 5432.1(6)
_computing_cell_refinement 'Bruker SAINT 7.68a, 2009'
_computing_data_collection 'Bruker APEX2 2012.4-0, 2012'
_computing_data_reduction 'Bruker SAINT 7.68a, 2009'
_computing_molecular_graphics 'Bruker SHELXTL'
_computing_publication_material 'Bruker SHELXTL'
_computing_structure_refinement 'SHELXL-2014 (Sheldrick, 2014)'
_computing_structure_solution 'Bruker SHELXTL 2013/1'
_diffrn_ambient_temperature 88(2)
_diffrn_measured_fraction_theta_full 0.997
_diffrn_measured_fraction_theta_max 0.997
_diffrn_measurement_device_type 'Bruker SMART APEX II CCD'
_diffrn_measurement_method '\f and \w scans'
_diffrn_radiation_type MoK\a
_diffrn_radiation_wavelength 0.71073
_diffrn_reflns_av_R_equivalents 0.0230
_diffrn_reflns_av_unetI/netI 0.0169
_diffrn_reflns_Laue_measured_fraction_full 0.997
_diffrn_reflns_Laue_measured_fraction_max 0.997
_diffrn_reflns_limit_h_max 20
_diffrn_reflns_limit_h_min -20
_diffrn_reflns_limit_k_max 30
_diffrn_reflns_limit_k_min -30
_diffrn_reflns_limit_l_max 17
_diffrn_reflns_limit_l_min -17
_diffrn_reflns_number 57585
_diffrn_reflns_point_group_measured_fraction_full 0.997
_diffrn_reflns_point_group_measured_fraction_max 0.997
_diffrn_reflns_theta_full 25.242
_diffrn_reflns_theta_max 26.372
_diffrn_reflns_theta_min 1.696
_diffrn_source 'fine-focus sealed tube'
_exptl_absorpt_coefficient_mu 0.974
_exptl_absorpt_correction_T_max 0.9517
_exptl_absorpt_correction_T_min 0.5814
_exptl_absorpt_correction_type numerical
_exptl_absorpt_process_details 'Bruker SADABS 2008/1'
_exptl_crystal_colour purple
_exptl_crystal_density_diffrn 1.270
_exptl_crystal_density_meas ?
_exptl_crystal_density_method not_measured
_exptl_crystal_description plate
_exptl_crystal_F_000 2188
_exptl_crystal_size_max 0.773
_exptl_crystal_size_mid 0.473
_exptl_crystal_size_min 0.069
_refine_diff_density_max 1.267
_refine_diff_density_min -1.231
_refine_diff_density_rms 0.088
_refine_ls_extinction_method none
_refine_ls_goodness_of_fit_ref 1.133
_refine_ls_hydrogen_treatment constr
_refine_ls_matrix_type full
_refine_ls_number_parameters 519
_refine_ls_number_reflns 11082
_refine_ls_number_restraints 0
_refine_ls_restrained_S_all 1.133
_refine_ls_R_factor_all 0.0430
_refine_ls_R_factor_gt 0.0387
_refine_ls_shift/su_max 0.001
_refine_ls_shift/su_mean 0.000
_refine_ls_structure_factor_coef Fsqd
_refine_ls_weighting_details 'w=1/[\s^2^(Fo^2^)+(0.0313P)^2^+16.9944P] where P=(Fo^2^+2Fc^2^)/3'
_refine_ls_weighting_scheme calc
_refine_ls_wR_factor_gt 0.0991
_refine_ls_wR_factor_ref 0.1016
_reflns_Friedel_coverage 0.000
_reflns_number_gt 10103
_reflns_number_total 11082
_reflns_threshold_expression 'I > 2\s(I)'
_cod_data_source_file ja510831n_si_003.cif
_cod_data_source_block mrm70
_cod_depositor_comments
;
The following automatic conversions were performed:

'_exptl_crystal_density_meas' value 'not_measured' was changed to '?'
- the value is perceived as not measured.

Automatic conversion script
Id: cif_fix_values 3008 2015-01-20 13:52:24Z robertas 

 Adding full bibliography for 4123164--4123176.cif.
;
_cod_database_code 4123164
_shelx_space_group_comment
; 
The symmetry employed for this shelxl refinement is uniquely defined 
by the following loop, which should always be used as a source of 
symmetry information in preference to the above space-group names. 
They are only intended as comments. 
;
_shelx_estimated_absorpt_t_min 0.520
_shelx_estimated_absorpt_t_max 0.936
_shelxl_version_number 2014-3

loop_
_space_group_symop_operation_xyz
'x, y, z'
'-x, y+1/2, -z+1/2'
'-x, -y, -z'
'x, -y-1/2, z-1/2'

loop_
_atom_site_label
_atom_site_type_symbol
_atom_site_fract_x
_atom_site_fract_y
_atom_site_fract_z
_atom_site_U_iso_or_equiv
_atom_site_adp_type
_atom_site_occupancy
_atom_site_site_symmetry_order
_atom_site_calc_flag
_atom_site_refinement_flags_posn
_atom_site_refinement_flags_adp
_atom_site_refinement_flags_occupancy
_atom_site_disorder_assembly
_atom_site_disorder_group
La1 La 0.28391(2) 0.08798(2) 0.01636(2) 0.02056(6) Uani 1 1 d . . . . .
K1 K 0.23825(4) -0.27206(3) -0.19484(5) 0.01916(14) Uani 1 1 d . . . . .
Si1 Si 0.24191(6) 0.25081(4) -0.05593(7) 0.02208(19) Uani 1 1 d . . . . .
Si2 Si 0.38860(7) 0.04922(4) 0.27676(7) 0.0290(2) Uani 1 1 d . . . . .
Si3 Si 0.27295(7) 0.05342(4) -0.28131(8) 0.0303(2) Uani 1 1 d . . . . .
O1 O 0.11979(15) -0.31253(10) -0.32962(18) 0.0288(5) Uani 1 1 d . . . . .
O2 O 0.29282(15) -0.32709(11) -0.35942(16) 0.0267(5) Uani 1 1 d . . . . .
O3 O 0.31392(15) -0.17202(10) -0.24015(17) 0.0254(5) Uani 1 1 d . . . . .
O4 O 0.15464(16) -0.17374(10) -0.15230(17) 0.0283(5) Uani 1 1 d . . . . .
O5 O 0.18784(15) -0.33274(10) -0.03461(17) 0.0271(5) Uani 1 1 d . . . . .
O6 O 0.36141(15) -0.31433(10) -0.06110(16) 0.0255(5) Uani 1 1 d . . . . .
N1 N 0.05737(18) -0.27415(13) -0.1419(2) 0.0295(7) Uani 1 1 d . . . . .
N2 N 0.42025(18) -0.27074(13) -0.2475(2) 0.0258(6) Uani 1 1 d . . . . .
C1 C 0.1967(2) 0.19026(13) 0.0042(2) 0.0220(7) Uani 1 1 d . . . . .
C2 C 0.1986(2) 0.17793(13) 0.1054(2) 0.0227(7) Uani 1 1 d . . . . .
H2A H 0.2231 0.2021 0.1567 0.027 Uiso 1 1 calc R U . . .
C3 C 0.1484(2) 0.13203(15) 0.1237(3) 0.0289(8) Uani 1 1 d . . . . .
H3A H 0.1300 0.1194 0.1891 0.035 Uiso 1 1 calc R U . . .
C4 C 0.1130(2) 0.11592(15) 0.0335(3) 0.0316(8) Uani 1 1 d . . . . .
H4A H 0.0655 0.0900 0.0253 0.038 Uiso 1 1 calc R U . . .
C5 C 0.1425(2) 0.15086(14) -0.0384(3) 0.0276(7) Uani 1 1 d . . . . .
H5A H 0.1193 0.1531 -0.1059 0.033 Uiso 1 1 calc R U . . .
C6 C 0.3134(3) 0.28675(15) 0.0309(3) 0.0332(8) Uani 1 1 d . . . . .
H6A H 0.3591 0.2623 0.0494 0.050 Uiso 1 1 calc R U . . .
H6B H 0.2826 0.2974 0.0889 0.050 Uiso 1 1 calc R U . . .
H6C H 0.3360 0.3194 -0.0003 0.050 Uiso 1 1 calc R U . . .
C7 C 0.1568(2) 0.29867(16) -0.0941(3) 0.0366(9) Uani 1 1 d . . . . .
H7A H 0.1120 0.2780 -0.1255 0.055 Uiso 1 1 calc R U . . .
H7B H 0.1789 0.3256 -0.1398 0.055 Uiso 1 1 calc R U . . .
H7C H 0.1352 0.3175 -0.0368 0.055 Uiso 1 1 calc R U . . .
C8 C 0.3008(3) 0.23304(16) -0.1679(3) 0.0341(8) Uani 1 1 d . . . . .
H8A H 0.3443 0.2065 -0.1517 0.051 Uiso 1 1 calc R U . . .
H8B H 0.3262 0.2661 -0.1946 0.051 Uiso 1 1 calc R U . . .
H8C H 0.2627 0.2172 -0.2162 0.051 Uiso 1 1 calc R U . . .
C9 C 0.4108(2) 0.08291(14) 0.1601(2) 0.0237(7) Uani 1 1 d . . . . .
C10 C 0.4478(2) 0.05850(15) 0.0777(3) 0.0273(7) Uani 1 1 d . . . . .
H10A H 0.4706 0.0206 0.0762 0.033 Uiso 1 1 calc R U . . .
C11 C 0.4618(2) 0.09803(16) 0.0062(3) 0.0281(7) Uani 1 1 d . . . . .
H11A H 0.4958 0.0928 -0.0535 0.034 Uiso 1 1 calc R U . . .
C12 C 0.4336(2) 0.14884(15) 0.0425(3) 0.0258(7) Uani 1 1 d . . . . .
H12A H 0.4455 0.1853 0.0132 0.031 Uiso 1 1 calc R U . . .
C13 C 0.4030(2) 0.13986(14) 0.1366(2) 0.0231(7) Uani 1 1 d . . . . .
H13A H 0.3903 0.1693 0.1845 0.028 Uiso 1 1 calc R U . . .
C14 C 0.3681(3) -0.02479(17) 0.2578(3) 0.0486(11) Uani 1 1 d . . . . .
H14A H 0.3166 -0.0294 0.2203 0.073 Uiso 1 1 calc R U . . .
H14B H 0.3626 -0.0429 0.3209 0.073 Uiso 1 1 calc R U . . .
H14C H 0.4144 -0.0411 0.2223 0.073 Uiso 1 1 calc R U . . .
C15 C 0.3000(3) 0.08332(19) 0.3386(3) 0.0432(10) Uani 1 1 d . . . . .
H15A H 0.2491 0.0780 0.3003 0.065 Uiso 1 1 calc R U . . .
H15B H 0.3115 0.1224 0.3448 0.065 Uiso 1 1 calc R U . . .
H15C H 0.2929 0.0674 0.4033 0.065 Uiso 1 1 calc R U . . .
C16 C 0.4798(3) 0.0544(2) 0.3633(3) 0.0516(12) Uani 1 1 d . . . . .
H16A H 0.4904 0.0928 0.3787 0.077 Uiso 1 1 calc R U . . .
H16B H 0.5291 0.0385 0.3331 0.077 Uiso 1 1 calc R U . . .
H16C H 0.4673 0.0345 0.4232 0.077 Uiso 1 1 calc R U . . .
C17 C 0.2647(2) 0.02502(14) -0.1573(3) 0.0303(8) Uani 1 1 d . . . . .
C18 C 0.3292(3) -0.00178(16) -0.1031(3) 0.0404(10) Uani 1 1 d . . . . .
H18A H 0.3865 -0.0090 -0.1275 0.049 Uiso 1 1 calc R U . . .
C19 C 0.2945(3) -0.02574(15) -0.0205(3) 0.0468(12) Uani 1 1 d . . . . .
H19A H 0.3233 -0.0528 0.0226 0.056 Uiso 1 1 calc R U . . .
C20 C 0.2084(3) -0.01493(15) -0.0202(3) 0.0419(11) Uani 1 1 d . . . . .
H20A H 0.1667 -0.0332 0.0222 0.050 Uiso 1 1 calc R U . . .
C21 C 0.1900(3) 0.01553(15) -0.1041(3) 0.0328(8) Uani 1 1 d . . . . .
H21A H 0.1326 0.0230 -0.1292 0.039 Uiso 1 1 calc R U . . .
C22 C 0.3760(3) 0.08753(18) -0.2999(4) 0.0431(10) Uani 1 1 d . . . . .
H22A H 0.3788 0.1209 -0.2609 0.065 Uiso 1 1 calc R U . . .
H22B H 0.3823 0.0967 -0.3687 0.065 Uiso 1 1 calc R U . . .
H22C H 0.4208 0.0627 -0.2799 0.065 Uiso 1 1 calc R U . . .
C23 C 0.2644(3) -0.00292(17) -0.3745(3) 0.0418(10) Uani 1 1 d . . . . .
H23A H 0.2127 -0.0233 -0.3645 0.063 Uiso 1 1 calc R U . . .
H23B H 0.3119 -0.0276 -0.3676 0.063 Uiso 1 1 calc R U . . .
H23C H 0.2639 0.0129 -0.4398 0.063 Uiso 1 1 calc R U . . .
C24 C 0.1849(3) 0.10159(16) -0.3084(3) 0.0355(9) Uani 1 1 d . . . . .
H24A H 0.1892 0.1335 -0.2658 0.053 Uiso 1 1 calc R U . . .
H24B H 0.1319 0.0830 -0.2972 0.053 Uiso 1 1 calc R U . . .
H24C H 0.1876 0.1133 -0.3763 0.053 Uiso 1 1 calc R U . . .
C25 C 0.0077(2) -0.2827(2) -0.2306(3) 0.0432(10) Uani 1 1 d . . . . .
H25A H 0.0066 -0.2483 -0.2684 0.052 Uiso 1 1 calc R U . . .
H25B H -0.0502 -0.2913 -0.2121 0.052 Uiso 1 1 calc R U . . .
C26 C 0.0400(2) -0.3278(2) -0.2941(3) 0.0426(10) Uani 1 1 d . . . . .
H26A H 0.0445 -0.3620 -0.2562 0.051 Uiso 1 1 calc R U . . .
H26B H 0.0013 -0.3341 -0.3492 0.051 Uiso 1 1 calc R U . . .
C27 C 0.1532(2) -0.35496(16) -0.3880(3) 0.0312(8) Uani 1 1 d . . . . .
H27A H 0.1126 -0.3654 -0.4391 0.037 Uiso 1 1 calc R U . . .
H27B H 0.1649 -0.3874 -0.3474 0.037 Uiso 1 1 calc R U . . .
C28 C 0.2313(2) -0.33539(16) -0.4334(2) 0.0287(8) Uani 1 1 d . . . . .
H28A H 0.2513 -0.3627 -0.4808 0.034 Uiso 1 1 calc R U . . .
H28B H 0.2208 -0.3008 -0.4684 0.034 Uiso 1 1 calc R U . . .
C29 C 0.3714(2) -0.31528(17) -0.4008(3) 0.0327(8) Uani 1 1 d . . . . .
H29A H 0.3692 -0.2797 -0.4348 0.039 Uiso 1 1 calc R U . . .
H29B H 0.3861 -0.3438 -0.4486 0.039 Uiso 1 1 calc R U . . .
C30 C 0.4356(2) -0.31346(17) -0.3205(3) 0.0317(8) Uani 1 1 d . . . . .
H30A H 0.4370 -0.3494 -0.2876 0.038 Uiso 1 1 calc R U . . .
H30B H 0.4909 -0.3073 -0.3495 0.038 Uiso 1 1 calc R U . . .
C31 C 0.4394(2) -0.21674(16) -0.2873(3) 0.0317(8) Uani 1 1 d . . . . .
H31A H 0.4184 -0.2150 -0.3551 0.038 Uiso 1 1 calc R U . . .
H31B H 0.5005 -0.2122 -0.2890 0.038 Uiso 1 1 calc R U . . .
C32 C 0.4028(2) -0.17048(16) -0.2311(3) 0.0340(8) Uani 1 1 d . . . . .
H32A H 0.4192 -0.1735 -0.1619 0.041 Uiso 1 1 calc R U . . .
H32B H 0.4240 -0.1354 -0.2564 0.041 Uiso 1 1 calc R U . . .
C33 C 0.2786(3) -0.12563(15) -0.1940(3) 0.0360(9) Uani 1 1 d . . . . .
H33A H 0.2995 -0.0920 -0.2254 0.043 Uiso 1 1 calc R U . . .
H33B H 0.2962 -0.1249 -0.1249 0.043 Uiso 1 1 calc R U . . .
C34 C 0.1868(3) -0.12672(15) -0.2002(3) 0.0368(9) Uani 1 1 d . . . . .
H34A H 0.1640 -0.0934 -0.1698 0.044 Uiso 1 1 calc R U . . .
H34B H 0.1691 -0.1271 -0.2693 0.044 Uiso 1 1 calc R U . . .
C35 C 0.0665(2) -0.17299(17) -0.1495(3) 0.0357(9) Uani 1 1 d . . . . .
H35A H 0.0439 -0.1729 -0.2166 0.043 Uiso 1 1 calc R U . . .
H35B H 0.0476 -0.1393 -0.1167 0.043 Uiso 1 1 calc R U . . .
C36 C 0.0345(2) -0.22200(16) -0.0960(3) 0.0340(8) Uani 1 1 d . . . . .
H36A H 0.0568 -0.2214 -0.0288 0.041 Uiso 1 1 calc R U . . .
H36B H -0.0268 -0.2197 -0.0924 0.041 Uiso 1 1 calc R U . . .
C37 C 0.0444(2) -0.31947(17) -0.0737(3) 0.0348(9) Uani 1 1 d . . . . .
H37A H 0.0448 -0.3542 -0.1104 0.042 Uiso 1 1 calc R U . . .
H37B H -0.0112 -0.3155 -0.0443 0.042 Uiso 1 1 calc R U . . .
C38 C 0.1085(2) -0.32263(16) 0.0065(3) 0.0322(8) Uani 1 1 d . . . . .
H38A H 0.1097 -0.2879 0.0432 0.039 Uiso 1 1 calc R U . . .
H38B H 0.0942 -0.3524 0.0520 0.039 Uiso 1 1 calc R U . . .
C39 C 0.2486(2) -0.34214(16) 0.0387(2) 0.0302(8) Uani 1 1 d . . . . .
H39A H 0.2294 -0.3713 0.0829 0.036 Uiso 1 1 calc R U . . .
H39B H 0.2570 -0.3085 0.0773 0.036 Uiso 1 1 calc R U . . .
C40 C 0.3288(2) -0.35870(15) -0.0067(3) 0.0294(8) Uani 1 1 d . . . . .
H40A H 0.3691 -0.3696 0.0445 0.035 Uiso 1 1 calc R U . . .
H40B H 0.3194 -0.3904 -0.0499 0.035 Uiso 1 1 calc R U . . .
C41 C 0.4413(2) -0.32716(16) -0.0987(3) 0.0292(8) Uani 1 1 d . . . . .
H41A H 0.4378 -0.3608 -0.1383 0.035 Uiso 1 1 calc R U . . .
H41B H 0.4808 -0.3337 -0.0445 0.035 Uiso 1 1 calc R U . . .
C42 C 0.4718(2) -0.28098(16) -0.1601(3) 0.0294(8) Uani 1 1 d . . . . .
H42A H 0.4734 -0.2474 -0.1202 0.035 Uiso 1 1 calc R U . . .
H42B H 0.5293 -0.2890 -0.1805 0.035 Uiso 1 1 calc R U . . .
O7 O 0.0491(6) -0.4648(3) -0.1731(6) 0.0946(18) Uiso 0.55 1 d G . P A 1
C43 C 0.1101(6) -0.4851(4) -0.1080(8) 0.0946(18) Uiso 0.55 1 d G . P A 1
H43A H 0.1223 -0.4584 -0.0559 0.114 Uiso 0.55 1 calc R U P A 1
H43B H 0.1622 -0.4937 -0.1424 0.114 Uiso 0.55 1 calc R U P A 1
C44 C 0.0734(8) -0.5328(4) -0.0699(7) 0.0946(18) Uiso 0.55 1 d G . P A 1
H44A H 0.0320 -0.5235 -0.0199 0.114 Uiso 0.55 1 calc R U P A 1
H44B H 0.1162 -0.5568 -0.0403 0.114 Uiso 0.55 1 calc R U P A 1
C45 C 0.0316(7) -0.5609(3) -0.1563(9) 0.0946(18) Uiso 0.55 1 d G . P A 1
H45A H 0.0713 -0.5845 -0.1915 0.114 Uiso 0.55 1 calc R U P A 1
H45B H -0.0164 -0.5832 -0.1356 0.114 Uiso 0.55 1 calc R U P A 1
C46 C 0.0040(6) -0.5131(4) -0.2183(7) 0.0946(18) Uiso 0.55 1 d G . P A 1
H46A H -0.0570 -0.5081 -0.2156 0.114 Uiso 0.55 1 calc R U P A 1
H46B H 0.0205 -0.5182 -0.2868 0.114 Uiso 0.55 1 calc R U P A 1
O7B O 0.0796(7) -0.4515(4) -0.1924(8) 0.093(2) Uiso 0.45 1 d G . P B 2
C43B C 0.1104(8) -0.4781(5) -0.0875(7) 0.093(2) Uiso 0.45 1 d G . P B 2
H43C H 0.1712 -0.4727 -0.0814 0.112 Uiso 0.45 1 calc R U P B 2
H43D H 0.0841 -0.4571 -0.0347 0.112 Uiso 0.45 1 calc R U P B 2
C44B C 0.0912(9) -0.5409(5) -0.0701(9) 0.093(2) Uiso 0.45 1 d G . P B 2
H44C H 0.0726 -0.5488 -0.0033 0.112 Uiso 0.45 1 calc R U P B 2
H44D H 0.1382 -0.5649 -0.0876 0.112 Uiso 0.45 1 calc R U P B 2
C45B C 0.0104(8) -0.5424(4) -0.1554(10) 0.093(2) Uiso 0.45 1 d G . P B 2
H45C H 0.0028 -0.5790 -0.1843 0.112 Uiso 0.45 1 calc R U P B 2
H45D H -0.0428 -0.5296 -0.1278 0.112 Uiso 0.45 1 calc R U P B 2
C46B C 0.0452(7) -0.5028(4) -0.2257(6) 0.093(2) Uiso 0.45 1 d G . P B 2
H46C H 0.0894 -0.5220 -0.2618 0.112 Uiso 0.45 1 calc R U P B 2
H46D H 0.0006 -0.4942 -0.2733 0.112 Uiso 0.45 1 calc R U P B 2

loop_
_atom_site_aniso_label
_atom_site_aniso_U_11
_atom_site_aniso_U_22
_atom_site_aniso_U_33
_atom_site_aniso_U_23
_atom_site_aniso_U_13
_atom_site_aniso_U_12
La1 0.02267(10) 0.01593(10) 0.02301(10) -0.00316(7) -0.00452(7) 0.00430(7)
K1 0.0209(3) 0.0206(3) 0.0160(3) -0.0003(2) -0.0015(2) 0.0000(3)
Si1 0.0233(4) 0.0210(4) 0.0219(4) 0.0007(3) -0.0005(3) 0.0042(4)
Si2 0.0336(5) 0.0301(5) 0.0232(5) 0.0041(4) -0.0021(4) -0.0013(4)
Si3 0.0388(6) 0.0227(5) 0.0293(5) -0.0047(4) -0.0045(4) 0.0036(4)
O1 0.0270(13) 0.0311(13) 0.0282(13) -0.0069(10) -0.0040(10) -0.0052(10)
O2 0.0262(12) 0.0379(14) 0.0160(11) -0.0041(10) -0.0016(9) 0.0029(11)
O3 0.0341(13) 0.0216(12) 0.0204(11) -0.0030(9) -0.0002(10) -0.0053(10)
O4 0.0364(14) 0.0263(13) 0.0224(12) 0.0038(10) 0.0017(10) 0.0069(11)
O5 0.0274(13) 0.0342(14) 0.0197(11) 0.0029(10) 0.0041(9) 0.0036(10)
O6 0.0257(12) 0.0311(13) 0.0198(11) 0.0028(10) 0.0000(9) 0.0050(10)
N1 0.0219(15) 0.0374(17) 0.0293(16) -0.0024(13) -0.0004(12) 0.0029(13)
N2 0.0218(14) 0.0372(17) 0.0185(13) -0.0002(12) -0.0018(11) -0.0009(12)
C1 0.0196(16) 0.0214(16) 0.0250(16) -0.0013(13) -0.0017(12) 0.0070(12)
C2 0.0223(16) 0.0213(16) 0.0246(16) -0.0017(13) 0.0018(13) 0.0039(13)
C3 0.0233(17) 0.0248(17) 0.039(2) 0.0038(15) 0.0069(15) 0.0052(14)
C4 0.0189(17) 0.0227(17) 0.053(2) -0.0040(16) -0.0036(16) 0.0019(13)
C5 0.0218(17) 0.0250(17) 0.0359(19) -0.0048(15) -0.0080(14) 0.0085(14)
C6 0.043(2) 0.0259(18) 0.0311(19) -0.0012(15) -0.0051(16) -0.0028(16)
C7 0.031(2) 0.032(2) 0.048(2) 0.0116(18) 0.0031(17) 0.0079(16)
C8 0.041(2) 0.033(2) 0.0282(18) 0.0014(16) 0.0075(16) 0.0044(17)
C9 0.0222(16) 0.0266(17) 0.0224(16) -0.0001(13) -0.0035(13) 0.0027(13)
C10 0.0235(17) 0.0308(19) 0.0277(18) 0.0005(15) -0.0011(14) 0.0091(14)
C11 0.0195(16) 0.038(2) 0.0264(17) -0.0004(15) 0.0030(13) 0.0048(14)
C12 0.0216(16) 0.0288(18) 0.0270(17) 0.0020(14) -0.0002(13) -0.0002(14)
C13 0.0193(16) 0.0269(17) 0.0229(16) -0.0019(13) -0.0037(12) -0.0023(13)
C14 0.074(3) 0.030(2) 0.042(2) 0.0089(18) -0.002(2) -0.004(2)
C15 0.053(3) 0.047(2) 0.031(2) 0.0018(18) 0.0128(19) 0.002(2)
C16 0.055(3) 0.065(3) 0.035(2) 0.018(2) -0.016(2) -0.010(2)
C17 0.043(2) 0.0190(16) 0.0284(18) -0.0078(14) -0.0120(16) 0.0055(15)
C18 0.058(3) 0.0257(19) 0.037(2) -0.0146(16) -0.0188(19) 0.0189(18)
C19 0.086(4) 0.0163(17) 0.037(2) -0.0073(16) -0.028(2) 0.0129(19)
C20 0.076(3) 0.0165(17) 0.033(2) -0.0017(15) -0.014(2) -0.0111(19)
C21 0.046(2) 0.0215(17) 0.0306(19) -0.0047(15) -0.0107(16) -0.0038(16)
C22 0.041(2) 0.036(2) 0.053(3) -0.0037(19) 0.001(2) 0.0037(18)
C23 0.066(3) 0.031(2) 0.028(2) -0.0073(16) -0.0036(19) 0.0029(19)
C24 0.042(2) 0.031(2) 0.033(2) 0.0005(16) -0.0050(17) 0.0039(17)
C25 0.0198(18) 0.071(3) 0.039(2) -0.008(2) -0.0063(16) 0.0000(19)
C26 0.026(2) 0.062(3) 0.039(2) -0.012(2) -0.0042(16) -0.0149(19)
C27 0.039(2) 0.0299(19) 0.0249(17) -0.0079(15) -0.0081(15) -0.0031(16)
C28 0.035(2) 0.0336(19) 0.0177(16) -0.0076(14) -0.0065(14) 0.0028(15)
C29 0.032(2) 0.047(2) 0.0192(16) -0.0050(16) 0.0033(14) 0.0018(17)
C30 0.0218(17) 0.049(2) 0.0250(18) -0.0080(16) 0.0021(14) 0.0025(16)
C31 0.0247(18) 0.044(2) 0.0266(18) 0.0048(16) 0.0010(14) -0.0081(16)
C32 0.035(2) 0.034(2) 0.033(2) 0.0043(16) -0.0067(16) -0.0154(16)
C33 0.065(3) 0.0203(17) 0.0231(18) -0.0041(14) 0.0110(17) -0.0094(17)
C34 0.064(3) 0.0227(18) 0.0234(18) 0.0034(14) 0.0140(17) 0.0136(18)
C35 0.035(2) 0.038(2) 0.034(2) 0.0014(17) -0.0002(16) 0.0157(17)
C36 0.0262(19) 0.041(2) 0.035(2) -0.0016(17) 0.0034(15) 0.0105(16)
C37 0.0242(18) 0.038(2) 0.042(2) -0.0007(17) 0.0095(16) -0.0043(16)
C38 0.0301(19) 0.035(2) 0.0317(19) 0.0047(16) 0.0140(15) -0.0001(16)
C39 0.039(2) 0.0321(19) 0.0191(16) 0.0077(14) 0.0020(14) 0.0027(16)
C40 0.038(2) 0.0284(18) 0.0221(17) 0.0070(14) -0.0016(15) 0.0078(15)
C41 0.0236(17) 0.039(2) 0.0247(17) -0.0017(15) -0.0056(14) 0.0076(15)
C42 0.0206(17) 0.043(2) 0.0240(17) -0.0027(15) -0.0041(13) 0.0017(15)

loop_
_atom_type_symbol
_atom_type_description
_atom_type_scat_dispersion_real
_atom_type_scat_dispersion_imag
_atom_type_scat_source
C C 0.0033 0.0016 'International Tables Vol C Tables 4.2.6.8 and 6.1.1.4'
H H 0.0000 0.0000 'International Tables Vol C Tables 4.2.6.8 and 6.1.1.4'
N N 0.0061 0.0033 'International Tables Vol C Tables 4.2.6.8 and 6.1.1.4'
O O 0.0106 0.0060 'International Tables Vol C Tables 4.2.6.8 and 6.1.1.4'
Si Si 0.0817 0.0704 'International Tables Vol C Tables 4.2.6.8 and 6.1.1.4'
K K 0.2009 0.2494 'International Tables Vol C Tables 4.2.6.8 and 6.1.1.4'
La La -0.2871 2.4523 'International Tables Vol C Tables 4.2.6.8 and 6.1.1.4'

loop_
_geom_angle_atom_site_label_1
_geom_angle_atom_site_label_2
_geom_angle_atom_site_label_3
_geom_angle
Cnt1 La1 Cnt2 123.1
Cnt1 La1 Cnt3 118.4
Cnt2 La1 Cnt3 118.5
C13 La1 C9 29.46(10)
C13 La1 C19 120.37(11)
C9 La1 C19 92.16(11)
C13 La1 C20 142.22(11)
C9 La1 C20 112.90(11)
C19 La1 C20 28.75(14)
C13 La1 C5 116.64(10)
C9 La1 C5 141.14(10)
C19 La1 C5 122.26(12)
C20 La1 C5 95.40(12)
C13 La1 C18 120.74(11)
C9 La1 C18 100.55(11)
C19 La1 C18 28.54(14)
C20 La1 C18 47.39(14)
C5 La1 C18 118.29(11)
C13 La1 C4 119.63(10)
C9 La1 C4 130.07(11)
C19 La1 C4 108.09(13)
C20 La1 C4 79.41(13)
C5 La1 C4 28.38(11)
C18 La1 C4 119.11(12)
C13 La1 C21 166.93(11)
C9 La1 C21 138.86(10)
C19 La1 C21 46.94(12)
C20 La1 C21 28.53(11)
C5 La1 C21 76.41(11)
C18 La1 C21 47.15(12)
C4 La1 C21 71.99(11)
C13 La1 C12 28.71(10)
C9 La1 C12 48.14(10)
C19 La1 C12 118.94(13)
C20 La1 C12 147.70(12)
C5 La1 C12 115.00(10)
C18 La1 C12 104.87(12)
C4 La1 C12 132.78(10)
C21 La1 C12 147.21(11)
C13 La1 C10 47.18(10)
C9 La1 C10 28.86(10)
C19 La1 C10 75.39(12)
C20 La1 C10 102.73(12)
C5 La1 C10 161.84(11)
C18 La1 C10 74.62(11)
C4 La1 C10 158.00(11)
C21 La1 C10 119.83(11)
C12 La1 C10 47.03(10)
C13 La1 C3 92.50(10)
C9 La1 C3 101.76(10)
C19 La1 C3 120.72(14)
C20 La1 C3 95.73(13)
C5 La1 C3 47.15(11)
C18 La1 C3 142.35(13)
C4 La1 C3 28.80(11)
C21 La1 C3 97.66(12)
C12 La1 C3 112.62(10)
C10 La1 C3 130.53(11)
C13 La1 C17 143.19(11)
C9 La1 C17 129.19(10)
C19 La1 C17 47.70(11)
C20 La1 C17 47.97(12)
C5 La1 C17 89.47(10)
C18 La1 C17 29.06(10)
C4 La1 C17 95.85(11)
C21 La1 C17 29.05(12)
C12 La1 C17 118.16(11)
C10 La1 C17 101.73(10)
C3 La1 C17 124.01(11)
C13 La1 C2 74.27(10)
C9 La1 C2 94.56(10)
C19 La1 C2 149.12(13)
C20 La1 C2 123.41(12)
C5 La1 C2 46.70(10)
C18 La1 C2 164.65(11)
C4 La1 C2 46.79(10)
C21 La1 C2 118.20(11)
C12 La1 C2 87.20(10)
C10 La1 C2 120.71(10)
C3 La1 C2 28.45(10)
C17 La1 C2 136.17(10)
C13 La1 C1 88.26(10)
C9 La1 C1 115.26(10)
C19 La1 C1 151.08(12)
C20 La1 C1 123.73(12)
C5 La1 C1 28.83(10)
C18 La1 C1 140.11(10)
C4 La1 C1 47.47(10)
C21 La1 C1 104.67(10)
C12 La1 C1 87.85(10)
C10 La1 C1 133.34(10)
C3 La1 C1 47.68(10)
C17 La1 C1 111.88(10)
C2 La1 C1 28.69(9)
C13 La1 C11 47.15(10)
C9 La1 C11 47.70(10)
C19 La1 C11 90.81(13)
C20 La1 C11 119.42(13)
C5 La1 C11 137.25(11)
C18 La1 C11 77.17(12)
C4 La1 C11 161.05(11)
C21 La1 C11 123.14(11)
C12 La1 C11 28.64(10)
C10 La1 C11 28.30(10)
C3 La1 C11 139.20(11)
C17 La1 C11 96.04(11)
C2 La1 C11 115.70(10)
C1 La1 C11 114.04(10)
O2 K1 O5 118.78(8)
O2 K1 O3 95.82(7)
O5 K1 O3 140.45(7)
O2 K1 O4 137.40(7)
O5 K1 O4 98.55(7)
O3 K1 O4 60.64(7)
O2 K1 O1 60.79(7)
O5 K1 O1 97.64(8)
O3 K1 O1 116.82(7)
O4 K1 O1 96.66(8)
O2 K1 O6 97.21(7)
O5 K1 O6 60.42(7)
O3 K1 O6 99.12(7)
O4 K1 O6 119.99(7)
O1 K1 O6 138.40(8)
O2 K1 N1 120.11(8)
O5 K1 N1 60.65(8)
O3 K1 N1 119.40(8)
O4 K1 N1 60.03(8)
O1 K1 N1 60.33(8)
O6 K1 N1 119.99(8)
O2 K1 N2 59.80(8)
O5 K1 N2 119.00(8)
O3 K1 N2 60.98(8)
O4 K1 N2 120.33(8)
O1 K1 N2 119.67(8)
O6 K1 N2 59.71(7)
N1 K1 N2 179.60(9)
C1 Si1 C8 112.73(17)
C1 Si1 C6 109.47(16)
C8 Si1 C6 108.86(19)
C1 Si1 C7 109.77(16)
C8 Si1 C7 106.81(19)
C6 Si1 C7 109.12(19)
C9 Si2 C14 110.46(19)
C9 Si2 C15 110.61(18)
C14 Si2 C15 111.4(2)
C9 Si2 C16 111.41(18)
C14 Si2 C16 106.8(2)
C15 Si2 C16 106.0(2)
C17 Si3 C22 111.4(2)
C17 Si3 C24 111.07(18)
C22 Si3 C24 111.03(19)
C17 Si3 C23 110.27(18)
C22 Si3 C23 107.0(2)
C24 Si3 C23 105.89(19)
C27 O1 C26 110.4(3)
C27 O1 K1 111.8(2)
C26 O1 K1 118.0(2)
C29 O2 C28 110.9(3)
C29 O2 K1 121.0(2)
C28 O2 K1 115.30(19)
C33 O3 C32 110.0(3)
C33 O3 K1 115.0(2)
C32 O3 K1 115.9(2)
C35 O4 C34 111.6(3)
C35 O4 K1 119.6(2)
C34 O4 K1 114.7(2)
C39 O5 C38 111.2(3)
C39 O5 K1 116.5(2)
C38 O5 K1 119.4(2)
C40 O6 C41 111.2(3)
C40 O6 K1 110.83(19)
C41 O6 K1 117.62(19)
C25 N1 C37 110.1(3)
C25 N1 C36 110.1(3)
C37 N1 C36 110.1(3)
C25 N1 K1 108.8(2)
C37 N1 K1 108.1(2)
C36 N1 K1 109.5(2)
C31 N2 C30 110.4(3)
C31 N2 C42 109.9(3)
C30 N2 C42 109.8(3)
C31 N2 K1 107.8(2)
C30 N2 K1 108.9(2)
C42 N2 K1 109.9(2)
C5 C1 C2 105.5(3)
C5 C1 Si1 126.9(3)
C2 C1 Si1 127.0(3)
C5 C1 La1 74.32(18)
C2 C1 La1 75.65(18)
Si1 C1 La1 122.09(15)
C3 C2 C1 109.7(3)
C3 C2 La1 74.97(19)
C1 C2 La1 75.66(18)
C2 C3 C4 107.0(3)
C2 C3 La1 76.58(19)
C4 C3 La1 75.2(2)
C5 C4 C3 108.3(3)
C5 C4 La1 75.7(2)
C3 C4 La1 76.0(2)
C4 C5 C1 109.6(3)
C4 C5 La1 75.9(2)
C1 C5 La1 76.85(18)
C10 C9 C13 105.4(3)
C10 C9 Si2 126.4(3)
C13 C9 Si2 127.8(3)
C10 C9 La1 76.45(19)
C13 C9 La1 74.91(18)
Si2 C9 La1 118.97(16)
C11 C10 C9 110.0(3)
C11 C10 La1 76.7(2)
C9 C10 La1 74.69(19)
C10 C11 C12 107.8(3)
C10 C11 La1 75.0(2)
C12 C11 La1 74.74(19)
C13 C12 C11 107.6(3)
C13 C12 La1 74.45(19)
C11 C12 La1 76.6(2)
C12 C13 C9 109.1(3)
C12 C13 La1 76.84(19)
C9 C13 La1 75.63(19)
C18 C17 C21 105.4(4)
C18 C17 Si3 126.6(3)
C21 C17 Si3 126.9(3)
C18 C17 La1 74.9(2)
C21 C17 La1 75.2(2)
Si3 C17 La1 124.09(16)
C19 C18 C17 108.9(4)
C19 C18 La1 75.4(2)
C17 C18 La1 76.0(2)
C18 C19 C20 108.8(4)
C18 C19 La1 76.0(2)
C20 C19 La1 75.8(2)
C21 C20 C19 107.3(4)
C21 C20 La1 76.1(2)
C19 C20 La1 75.4(2)
C20 C21 C17 109.6(4)
C20 C21 La1 75.3(2)
C17 C21 La1 75.8(2)
N1 C25 C26 113.5(3)
O1 C26 C25 108.8(3)
O1 C27 C28 109.1(3)
O2 C28 C27 109.2(3)
O2 C29 C30 108.6(3)
N2 C30 C29 113.8(3)
N2 C31 C32 113.9(3)
O3 C32 C31 109.4(3)
O3 C33 C34 111.2(3)
O4 C34 C33 110.7(3)
O4 C35 C36 110.5(3)
N1 C36 C35 113.3(3)
N1 C37 C38 114.0(3)
O5 C38 C37 109.2(3)
O5 C39 C40 109.8(3)
O6 C40 C39 109.6(3)
O6 C41 C42 109.8(3)
N2 C42 C41 113.8(3)
C43 O7 C46 108.3
O7 C43 C44 103.7
C43 C44 C45 105.4
C46 C45 C44 102.4
C45 C46 O7 103.6
C46B O7B C43B 92.5
C44B C43B O7B 117.2
C43B C44B C45B 93.6
C46B C45B C44B 98.1
O7B C46B C45B 120.5

loop_
_geom_bond_atom_site_label_1
_geom_bond_atom_site_label_2
_geom_bond_distance
La1 Cnt1 2.595
La1 Cnt2 2.581
La1 Cnt3 2.581
La1 C13 2.824(3)
La1 C9 2.833(3)
La1 C19 2.839(4)
La1 C20 2.843(4)
La1 C5 2.845(3)
La1 C18 2.846(4)
La1 C4 2.847(4)
La1 C21 2.854(4)
La1 C12 2.854(3)
La1 C10 2.855(3)
La1 C3 2.857(3)
La1 C17 2.861(3)
La1 C2 2.877(3)
La1 C1 2.877(3)
La1 C11 2.878(3)
K1 O2 2.786(2)
K1 O5 2.788(2)
K1 O3 2.811(2)
K1 O4 2.824(3)
K1 O1 2.828(2)
K1 O6 2.886(2)
K1 N1 3.007(3)
K1 N2 3.024(3)
Si1 C1 1.852(4)
Si1 C8 1.869(4)
Si1 C6 1.872(4)
Si1 C7 1.874(4)
Si2 C9 1.845(4)
Si2 C14 1.862(4)
Si2 C15 1.865(4)
Si2 C16 1.887(4)
Si3 C17 1.850(4)
Si3 C22 1.877(5)
Si3 C24 1.880(4)
Si3 C23 1.890(4)
O1 C27 1.423(4)
O1 C26 1.428(5)
O2 C29 1.421(4)
O2 C28 1.428(4)
O3 C33 1.423(4)
O3 C32 1.435(5)
O4 C35 1.419(5)
O4 C34 1.427(4)
O5 C39 1.418(4)
O5 C38 1.422(4)
O6 C40 1.424(4)
O6 C41 1.426(4)
N1 C25 1.468(5)
N1 C37 1.471(5)
N1 C36 1.474(5)
N2 C31 1.467(5)
N2 C30 1.474(5)
N2 C42 1.477(4)
C1 C5 1.425(5)
C1 C2 1.426(5)
C2 C3 1.409(5)
C3 C4 1.419(5)
C4 C5 1.395(6)
C9 C10 1.418(5)
C9 C13 1.438(5)
C10 C11 1.402(5)
C11 C12 1.418(5)
C12 C13 1.408(5)
C17 C18 1.432(5)
C17 C21 1.433(6)
C18 C19 1.402(7)
C19 C20 1.411(7)
C20 C21 1.404(5)
C25 C26 1.506(6)
C27 C28 1.488(5)
C29 C30 1.506(5)
C31 C32 1.497(6)
C33 C34 1.480(6)
C35 C36 1.503(6)
C37 C38 1.506(6)
C39 C40 1.494(5)
C41 C42 1.498(5)
O7 C43 1.4126
O7 C46 1.5183
C43 C44 1.4139
C44 C45 1.5265
C45 C46 1.5155
O7B C46B 1.4487
O7B C43B 1.6575
C43B C44B 1.5877
C44B C45B 1.7457
C45B C46B 1.4829
